data_4320100
loop_
_publ_author_name
'Suresh K. Bhargava'
'Fabian Mohr'
'Martin A. Bennett'
'Lee L. Welling'
'Anthony C. Willis'

_publ_contact_author_address
;
Research School of Chemistry,
Australian National University,
Canberra, A. C. T. 0200, Australia
;
_publ_contact_author_email ' willis@rsc.anu.edu.au '
_publ_contact_author_fax ' 61 2 6249 0750 '
_publ_contact_author_name ' Anthony C. Willis '
_publ_contact_author_phone ' 61 2 6249 4109 '
_publ_section_title
;
 Synthesis, Structure, and Reactions of Binuclear Gold(I) Complexes
 Containing Two Different Bridging Ligands
;
_journal_name_full 'Inorganic Chemistry'
_journal_page_first 4271
_journal_page_last 4275
_journal_paper_doi 10.1021/ic010272i
_journal_volume 40
_journal_year 2001
_chemical_formula_moiety 'C28 H34 Au2 I2 N P S2 '
_chemical_formula_sum 'C28 H34 Au2 I2 N P S2'
_chemical_formula_weight 1127.42
_space_group_IT_number 2
_symmetry_cell_setting triclinic
_symmetry_Int_Tables_number 2
_symmetry_space_group_name_Hall '-P 1'
_symmetry_space_group_name_H-M 'P -1'
_audit_creation_date 2000-10-11
_audit_creation_method 'by teXsan v1.8'
_audit_update_record
;
2000-10-11 - Report on C28 H34 Au2 I2 N P S2
              by Anthony C. Willis
              for
              Fabian Mohr and Suresh K. Bhargava,
              Martin A. Bennett and Lee L. Welling
2000-10-11 - passes checkcif with minor alerts
;
_cell_angle_alpha 84.008(1)
_cell_angle_beta 84.945(1)
_cell_angle_gamma 75.181(1)
_cell_formula_units_Z 2
_cell_length_a 8.6136(2)
_cell_length_b 9.3273(2)
_cell_length_c 21.1518(4)
_cell_measurement_reflns_used 69964
_cell_measurement_temperature 200.0
_cell_measurement_theta_max 27.485
_cell_measurement_theta_min 4.076
_cell_volume 1630.53(6)
_computing_cell_refinement 'HKL Scalepack (Otwinowski & Minor 1997)'
_computing_data_collection KappaCCD
_computing_data_reduction 'Denzo and Scalepack (Otwinowski & Minor, 1997)'
_computing_publication_material 'teXsan (MSC, 1992-1997)'
_computing_structure_refinement 'teXsan (MSC, 1992-1997)'
_computing_structure_solution
;
DIRDIF92 PATTY (Beurskens, 1992)
;
_diffrn_ambient_temperature 200.0
_diffrn_measurement_device_type 'Nonius KappaCCD'
_diffrn_measurement_method ' omega scans with CCD'
_diffrn_orient_matrix_type X=UH
_diffrn_orient_matrix_UB_11 -0.11321
_diffrn_orient_matrix_UB_12 0.01905
_diffrn_orient_matrix_UB_13 -0.01255
_diffrn_orient_matrix_UB_21 0.03753
_diffrn_orient_matrix_UB_22 0.01494
_diffrn_orient_matrix_UB_23 -0.04575
_diffrn_orient_matrix_UB_31 0.01599
_diffrn_orient_matrix_UB_32 -0.10864
_diffrn_orient_matrix_UB_33 -0.00434
_diffrn_radiation_detector CCD
_diffrn_radiation_monochromator graphite
_diffrn_radiation_source 'X-ray tube'
_diffrn_radiation_type 'Mo K\a'
_diffrn_radiation_wavelength 0.7107
_diffrn_reflns_av_R_equivalents 0.05762
_diffrn_reflns_av_sigmaI/netI 0.110
_diffrn_reflns_limit_h_max 11
_diffrn_reflns_limit_h_min -10
_diffrn_reflns_limit_k_max 12
_diffrn_reflns_limit_k_min -12
_diffrn_reflns_limit_l_max 27
_diffrn_reflns_limit_l_min -26
_diffrn_reflns_number 31812
_diffrn_reflns_reduction_process 'Lp corrections applied'
_diffrn_reflns_theta_max 27.53
_diffrn_reflns_theta_min 4.19
_diffrn_standards_decay_% 0.00
_diffrn_standards_interval_count 0
_diffrn_standards_number 0
_exptl_absorpt_coefficient_mu 11.108
_exptl_absorpt_correction_T_max 0.493
_exptl_absorpt_correction_T_min 0.120
_exptl_absorpt_correction_type integration
_exptl_absorpt_process_details
;
Gaussian integration (Coppens, 1970)  implemented in maXus (1999)
;
_exptl_crystal_colour yellow
_exptl_crystal_density_diffrn 2.296
_exptl_crystal_density_meas ?
_exptl_crystal_description rod
_exptl_crystal_F_000 1040.00
_exptl_crystal_size_max 0.28
_exptl_crystal_size_mid 0.14
_exptl_crystal_size_min 0.07
_refine_diff_density_max 1.13
_refine_diff_density_min -1.21
_refine_ls_extinction_method none
_refine_ls_goodness_of_fit_all 0.850
_refine_ls_goodness_of_fit_ref 0.838
_refine_ls_hydrogen_treatment noref
_refine_ls_matrix_type full
_refine_ls_number_constraints 0
_refine_ls_number_parameters 325
_refine_ls_number_reflns 5527
_refine_ls_number_restraints 0
_refine_ls_R_factor_all 0.0492
_refine_ls_R_factor_gt 0.0297
_refine_ls_shift/su_max 0.0240
_refine_ls_shift/su_mean 0.0010
_refine_ls_structure_factor_coef F
_refine_ls_weighting_details
;
w = 1/[\s^2^(Fo)]
;
_refine_ls_weighting_scheme sigma
_refine_ls_wR_factor_all 0.0402
_refine_ls_wR_factor_ref 0.0338
_reflns_number_gt 5527
_reflns_number_total 7466
_reflns_threshold_expression I>2.00\s(I)
_cod_data_source_file ic010272i_2.cif
_cod_data_source_block fxm12_-_numabs
_cod_depositor_comments
;
The following automatic conversions were performed:

'_exptl_crystal_density_meas' value 'not measured' was changed to '?'
- the value is perceived as not measured.

Automatic conversion script
Id: cif_fix_values 3008 2015-01-20 13:52:24Z robertas 
;
_cod_original_cell_volume 1630.54(6)
_cod_original_sg_symbol_H-M 'P -1 '
_cod_original_formula_sum 'C28 H34 Au2 I2 N P S2 '
_cod_database_code 4320100

loop_
_symmetry_equiv_pos_as_xyz
'   +x,   +y,   +z'
'   -x,   -y,   -z'

loop_
_atom_site_label
_atom_site_fract_x
_atom_site_fract_y
_atom_site_fract_z
_atom_site_U_iso_or_equiv
_atom_site_occupancy
_atom_site_refinement_flags
_atom_site_adp_type
_atom_site_calc_flag
_atom_site_calc_attached_atom
Au(1) 0.19908(3) 0.27076(3) 0.20628(1) 0.03514(7) 1.000 . Uani d ?
Au(2) 0.43753(3) 0.33234(2) 0.30347(1) 0.03204(7) 1.000 . Uani d ?
I(1) 0.23549(5) 0.40986(5) 0.09693(2) 0.0469(1) 1.000 . Uani d ?
I(2) 0.25515(5) 0.48259(5) 0.39107(2) 0.0429(1) 1.000 . Uani d ?
S(1) 0.6233(2) 0.2253(2) 0.22368(8) 0.0379(4) 1.000 . Uani d ?
S(2) 0.4843(2) 0.5374(2) 0.23359(8) 0.0422(5) 1.000 . Uani d ?
P(1) 0.1493(2) 0.1336(2) 0.29654(8) 0.0306(4) 1.000 . Uani d ?
N(1) 0.6802(6) 0.4353(6) 0.1338(3) 0.045(2) 1.000 . Uani d ?
C(1) 0.3218(7) 0.0512(6) 0.3428(3) 0.032(2) 1.000 . Uani d ?
C(2) 0.4342(7) 0.1311(6) 0.3521(3) 0.033(2) 1.000 . Uani d ?
C(3) 0.5565(7) 0.0685(7) 0.3925(3) 0.035(2) 1.000 . Uani d ?
C(4) 0.5779(7) -0.0746(7) 0.4220(3) 0.035(2) 1.000 . Uani d ?
C(5) 0.4699(7) -0.1553(6) 0.4118(3) 0.037(2) 1.000 . Uani d ?
C(6) 0.3424(7) -0.0932(7) 0.3724(3) 0.039(2) 1.000 . Uani d ?
C(7) 0.7147(8) -0.1395(8) 0.4648(3) 0.048(2) 1.000 . Uani d ?
C(8) -0.0039(7) 0.2358(7) 0.3519(3) 0.033(2) 1.000 . Uani d ?
C(9) -0.1186(7) 0.3587(7) 0.3287(3) 0.036(2) 1.000 . Uani d ?
C(10) -0.2363(8) 0.4358(7) 0.3709(4) 0.048(2) 1.000 . Uani d ?
C(11) -0.2382(8) 0.3914(8) 0.4350(4) 0.048(2) 1.000 . Uani d ?
C(12) -0.1262(8) 0.2688(8) 0.4576(3) 0.048(2) 1.000 . Uani d ?
C(13) -0.0084(7) 0.1903(7) 0.4163(3) 0.039(2) 1.000 . Uani d ?
C(14) 0.0737(7) -0.0214(7) 0.2778(3) 0.035(2) 1.000 . Uani d ?
C(15) 0.1464(8) -0.0999(8) 0.2266(4) 0.055(2) 1.000 . Uani d ?
C(16) 0.104(1) -0.2270(9) 0.2143(4) 0.062(3) 1.000 . Uani d ?
C(17) -0.016(1) -0.2712(8) 0.2510(4) 0.057(2) 1.000 . Uani d ?
C(18) -0.094(1) -0.1912(9) 0.2998(4) 0.064(3) 1.000 . Uani d ?
C(19) -0.0495(8) -0.0661(8) 0.3138(3) 0.048(2) 1.000 . Uani d ?
C(20) 0.6071(7) 0.4045(7) 0.1893(3) 0.038(2) 1.000 . Uani d ?
C(21) 0.7889(8) 0.3187(8) 0.0983(4) 0.050(2) 1.000 . Uani d ?
C(22) 0.7144(8) 0.2723(7) 0.0463(3) 0.046(2) 1.000 . Uani d ?
C(23) 0.8322(9) 0.1621(9) 0.0065(4) 0.063(3) 1.000 . Uani d ?
C(24) 0.755(1) 0.111(1) -0.0453(5) 0.083(3) 1.000 . Uani d ?
C(25) 0.6485(9) 0.5919(8) 0.1037(4) 0.056(2) 1.000 . Uani d ?
C(26) 0.765(1) 0.668(1) 0.1251(6) 0.093(4) 1.000 . Uani d ?
C(27) 0.717(1) 0.836(1) 0.1041(7) 0.111(5) 1.000 . Uani d ?
C(28) 0.582(1) 0.917(1) 0.1402(6) 0.097(4) 1.000 . Uani d ?
H(1) 0.6284 0.1259 0.4004 0.042 1.000 . Uiso c ?
H(2) 0.4819 -0.2535 0.4315 0.044 1.000 . Uiso c ?
H(3) 0.2690 -0.1499 0.3658 0.046 1.000 . Uiso c ?
H(4) 0.7728 -0.2340 0.4519 0.058 1.000 . Uiso c ?
H(5) 0.6728 -0.1505 0.5076 0.058 1.000 . Uiso c ?
H(6) 0.7846 -0.0747 0.4618 0.058 1.000 . Uiso c ?
H(7) -0.1169 0.3901 0.2845 0.043 1.000 . Uiso c ?
H(8) -0.3159 0.5196 0.3552 0.058 1.000 . Uiso c ?
H(9) -0.3173 0.4460 0.4636 0.058 1.000 . Uiso c ?
H(10) -0.1291 0.2372 0.5017 0.057 1.000 . Uiso c ?
H(11) 0.0692 0.1053 0.4323 0.047 1.000 . Uiso c ?
H(12) 0.2263 -0.0662 0.1996 0.066 1.000 . Uiso c ?
H(13) 0.1580 -0.2832 0.1804 0.075 1.000 . Uiso c ?
H(14) -0.0456 -0.3583 0.2425 0.069 1.000 . Uiso c ?
H(15) -0.1790 -0.2216 0.3245 0.077 1.000 . Uiso c ?
H(16) -0.1040 -0.0113 0.3481 0.058 1.000 . Uiso c ?
H(17) 0.8252 0.2341 0.1272 0.060 1.000 . Uiso c ?
H(18) 0.8782 0.3548 0.0805 0.060 1.000 . Uiso c ?
H(19) 0.6313 0.2278 0.0643 0.055 1.000 . Uiso c ?
H(20) 0.6696 0.3582 0.0193 0.055 1.000 . Uiso c ?
H(21) 0.8797 0.0776 0.0338 0.076 1.000 . Uiso c ?
H(22) 0.9134 0.2078 -0.0127 0.076 1.000 . Uiso c ?
H(23) 0.6785 0.0584 -0.0267 0.099 1.000 . Uiso c ?
H(24) 0.8348 0.0472 -0.0704 0.099 1.000 . Uiso c ?
H(25) 0.7015 0.1949 -0.0716 0.099 1.000 . Uiso c ?
H(26) 0.5419 0.6440 0.1159 0.067 1.000 . Uiso c ?
H(27) 0.6607 0.5906 0.0587 0.067 1.000 . Uiso c ?
H(28) 0.7652 0.6545 0.1703 0.112 1.000 . Uiso c ?
H(29) 0.8692 0.6259 0.1070 0.112 1.000 . Uiso c ?
H(30) 0.6916 0.8475 0.0608 0.134 1.000 . Uiso c ?
H(31) 0.8058 0.8756 0.1082 0.134 1.000 . Uiso c ?
H(32) 0.5631 1.0197 0.1265 0.117 1.000 . Uiso c ?
H(33) 0.4898 0.8828 0.1343 0.117 1.000 . Uiso c ?
H(34) 0.6031 0.9022 0.1841 0.117 1.000 . Uiso c ?

loop_
_atom_site_aniso_label
_atom_site_aniso_U_11
_atom_site_aniso_U_22
_atom_site_aniso_U_33
_atom_site_aniso_U_12
_atom_site_aniso_U_13
_atom_site_aniso_U_23
Au(1) 0.0331(1) 0.0402(1) 0.0314(1) -0.0098(1) -0.0007(1) 0.0005(1)
Au(2) 0.0363(1) 0.0300(1) 0.0312(1) -0.0114(1) -0.0021(1) -0.0012(1)
I(1) 0.0410(2) 0.0620(3) 0.0349(3) -0.0136(2) 0.0009(2) 0.0076(2)
I(2) 0.0509(3) 0.0370(2) 0.0409(3) -0.0117(2) 0.0051(2) -0.0084(2)
S(1) 0.0438(9) 0.0330(8) 0.036(1) -0.0098(7) 0.0013(7) -0.0030(7)
S(2) 0.057(1) 0.0321(8) 0.038(1) -0.0145(8) 0.0046(8) -0.0009(7)
P(1) 0.0290(8) 0.0325(8) 0.0304(9) -0.0087(7) 0.0000(7) -0.0023(7)
N(1) 0.051(3) 0.040(3) 0.041(4) -0.013(3) 0.009(3) -0.001(3)
C(1) 0.032(3) 0.031(3) 0.032(4) -0.007(3) 0.001(3) -0.002(3)
C(2) 0.034(3) 0.032(3) 0.034(4) -0.011(3) 0.005(3) -0.008(3)
C(3) 0.029(3) 0.043(4) 0.034(4) -0.013(3) -0.001(3) 0.000(3)
C(4) 0.031(3) 0.042(4) 0.028(4) -0.005(3) 0.001(3) 0.000(3)
C(5) 0.035(3) 0.030(3) 0.040(4) -0.003(3) 0.000(3) 0.007(3)
C(6) 0.040(3) 0.035(3) 0.043(4) -0.016(3) 0.005(3) -0.001(3)
C(7) 0.036(4) 0.062(5) 0.042(4) -0.009(3) -0.003(3) 0.011(4)
C(8) 0.028(3) 0.039(3) 0.035(4) -0.014(3) 0.001(3) -0.005(3)
C(9) 0.038(3) 0.035(3) 0.035(4) -0.007(3) -0.007(3) -0.005(3)
C(10) 0.039(4) 0.042(4) 0.061(5) -0.001(3) 0.000(4) -0.019(4)
C(11) 0.038(4) 0.058(4) 0.051(5) -0.009(3) 0.004(3) -0.026(4)
C(12) 0.046(4) 0.063(5) 0.034(4) -0.012(4) 0.000(3) -0.010(3)
C(13) 0.041(4) 0.043(4) 0.033(4) -0.007(3) -0.005(3) -0.004(3)
C(14) 0.029(3) 0.042(4) 0.036(4) -0.011(3) -0.003(3) -0.005(3)
C(15) 0.055(4) 0.060(5) 0.054(5) -0.023(4) 0.019(4) -0.024(4)
C(16) 0.068(5) 0.063(5) 0.054(5) -0.005(4) 0.004(4) -0.029(4)
C(17) 0.073(5) 0.039(4) 0.066(6) -0.020(4) -0.012(4) -0.013(4)
C(18) 0.072(5) 0.066(5) 0.071(6) -0.046(4) 0.009(5) -0.013(5)
C(19) 0.053(4) 0.053(4) 0.047(5) -0.029(3) 0.009(3) -0.014(3)
C(20) 0.034(3) 0.040(4) 0.042(4) -0.013(3) 0.001(3) -0.005(3)
C(21) 0.041(4) 0.049(4) 0.059(5) -0.014(3) 0.017(3) -0.007(4)
C(22) 0.041(4) 0.043(4) 0.049(5) -0.007(3) 0.008(3) 0.002(3)
C(23) 0.059(5) 0.059(5) 0.063(6) 0.003(4) -0.005(4) -0.006(4)
C(24) 0.086(6) 0.088(7) 0.064(6) 0.008(5) -0.020(5) -0.024(5)
C(25) 0.068(5) 0.053(4) 0.047(5) -0.024(4) 0.015(4) 0.000(4)
C(26) 0.056(5) 0.080(7) 0.14(1) -0.029(5) 0.010(6) 0.004(7)
C(27) 0.093(8) 0.065(6) 0.18(1) -0.038(6) -0.010(8) 0.024(7)
C(28) 0.111(8) 0.055(6) 0.14(1) -0.029(6) -0.027(7) -0.026(6)

loop_
_atom_type_symbol
_atom_type_oxidation_number
_atom_type_number_in_cell
_atom_type_scat_dispersion_real
_atom_type_scat_dispersion_imag
_atom_type_scat_source
C 0 56 0.002 0.002
;International Tables for Crystallography
(1992, Vol. C, Tables 4.2.6.8 and 6.1.1.1)
;
H 0 68 0.000 0.000
;International Tables for Crystallography
(1992, Vol. C, Table 6.1.1.2)
;
Au 0 4 -2.688 8.798
;International Tables for Crystallography
(1992, Vol. C, Tables 4.2.6.8 and 6.1.1.1)
;
I 0 4 -0.726 1.812
;International Tables for Crystallography
(1992, Vol. C, Tables 4.2.6.8 and 6.1.1.1)
;
N 0 2 0.004 0.003
;International Tables for Crystallography
(1992, Vol. C, Tables 4.2.6.8 and 6.1.1.1)
;
P 0 2 0.090 0.095
;International Tables for Crystallography
(1992, Vol. C, Tables 4.2.6.8 and 6.1.1.1)
;
S 0 4 0.110 0.124
;International Tables for Crystallography
(1992, Vol. C, Tables 4.2.6.8 and 6.1.1.1)
;

loop_
_exptl_crystal_face_index_h
_exptl_crystal_face_index_k
_exptl_crystal_face_index_l
_exptl_crystal_face_perp_dist
-4 -1 -1 0.150
0 1 1 0.070
0 -1 -1 0.070
0 0 1 0.050
0 0 -1 0.020
10 1 1 0.110

loop_
_geom_angle_atom_site_label_1
_geom_angle_atom_site_label_2
_geom_angle_atom_site_label_3
_geom_angle
_geom_angle_site_symmetry_1
_geom_angle_site_symmetry_2
_geom_angle_site_symmetry_3
_geom_angle_publ_flag
I(1) Au(1) P(1) 173.01(4) . . . yes
I(2) Au(2) S(1) 171.25(4) . . . yes
I(2) Au(2) S(2) 98.25(4) . . . yes
I(2) Au(2) C(2) 93.2(2) . . . yes
S(1) Au(2) S(2) 74.85(6) . . . yes
S(1) Au(2) C(2) 93.5(2) . . . yes
S(2) Au(2) C(2) 168.3(2) . . . yes
Au(2) S(1) C(20) 86.5(2) . . . yes
Au(2) S(2) C(20) 85.3(2) . . . yes
Au(1) P(1) C(1) 115.3(2) . . . yes
Au(1) P(1) C(8) 114.0(2) . . . yes
Au(1) P(1) C(14) 110.1(2) . . . yes
C(1) P(1) C(8) 105.5(3) . . . yes
C(1) P(1) C(14) 105.7(3) . . . yes
C(8) P(1) C(14) 105.5(3) . . . yes
C(20) N(1) C(21) 121.9(5) . . . yes
C(20) N(1) C(25) 120.5(5) . . . yes
C(21) N(1) C(25) 117.6(6) . . . yes
P(1) C(1) C(2) 121.4(4) . . . yes
P(1) C(1) C(6) 120.2(4) . . . yes
C(2) C(1) C(6) 118.3(5) . . . yes
Au(2) C(2) C(1) 123.1(4) . . . yes
Au(2) C(2) C(3) 117.4(4) . . . yes
C(1) C(2) C(3) 119.4(6) . . . yes
C(2) C(3) C(4) 122.5(5) . . . yes
C(2) C(3) H(1) 118.8 . . . no
C(4) C(3) H(1) 118.8 . . . no
C(3) C(4) C(5) 118.3(5) . . . yes
C(3) C(4) C(7) 120.7(6) . . . yes
C(5) C(4) C(7) 121.0(6) . . . yes
C(4) C(5) C(6) 120.4(5) . . . yes
C(4) C(5) H(2) 119.8 . . . no
C(6) C(5) H(2) 119.8 . . . no
C(1) C(6) C(5) 121.0(5) . . . yes
C(1) C(6) H(3) 119.5 . . . no
C(5) C(6) H(3) 119.5 . . . no
C(4) C(7) H(4) 109.5 . . . no
C(4) C(7) H(5) 109.5 . . . no
C(4) C(7) H(6) 109.5 . . . no
H(4) C(7) H(5) 109.5 . . . no
H(4) C(7) H(6) 109.5 . . . no
H(5) C(7) H(6) 109.5 . . . no
P(1) C(8) C(9) 119.3(5) . . . yes
P(1) C(8) C(13) 120.9(5) . . . yes
C(9) C(8) C(13) 119.8(6) . . . yes
C(8) C(9) C(10) 119.2(6) . . . yes
C(8) C(9) H(7) 120.4 . . . no
C(10) C(9) H(7) 120.4 . . . no
C(9) C(10) C(11) 120.5(6) . . . yes
C(9) C(10) H(8) 119.7 . . . no
C(11) C(10) H(8) 119.7 . . . no
C(10) C(11) C(12) 119.9(6) . . . yes
C(10) C(11) H(9) 120.0 . . . no
C(12) C(11) H(9) 120.0 . . . no
C(11) C(12) C(13) 120.4(7) . . . yes
C(11) C(12) H(10) 119.8 . . . no
C(13) C(12) H(10) 119.8 . . . no
C(8) C(13) C(12) 120.0(6) . . . yes
C(8) C(13) H(11) 120.0 . . . no
C(12) C(13) H(11) 120.0 . . . no
P(1) C(14) C(15) 118.6(5) . . . yes
P(1) C(14) C(19) 122.6(5) . . . yes
C(15) C(14) C(19) 118.8(6) . . . yes
C(14) C(15) C(16) 120.6(7) . . . yes
C(14) C(15) H(12) 119.7 . . . no
C(16) C(15) H(12) 119.7 . . . no
C(15) C(16) C(17) 119.7(7) . . . yes
C(15) C(16) H(13) 120.1 . . . no
C(17) C(16) H(13) 120.1 . . . no
C(16) C(17) C(18) 120.3(6) . . . yes
C(16) C(17) H(14) 119.8 . . . no
C(18) C(17) H(14) 119.8 . . . no
C(17) C(18) C(19) 120.7(7) . . . yes
C(17) C(18) H(15) 119.7 . . . no
C(19) C(18) H(15) 119.7 . . . no
C(14) C(19) C(18) 119.8(7) . . . yes
C(14) C(19) H(16) 120.1 . . . no
C(18) C(19) H(16) 120.1 . . . no
S(1) C(20) S(2) 113.3(4) . . . yes
S(1) C(20) N(1) 123.2(5) . . . yes
S(2) C(20) N(1) 123.5(5) . . . yes
N(1) C(21) C(22) 114.1(6) . . . yes
N(1) C(21) H(17) 108.3 . . . no
N(1) C(21) H(18) 108.3 . . . no
C(22) C(21) H(17) 108.3 . . . no
C(22) C(21) H(18) 108.3 . . . no
H(17) C(21) H(18) 109.5 . . . no
C(21) C(22) C(23) 113.2(6) . . . yes
C(21) C(22) H(19) 108.5 . . . no
C(21) C(22) H(20) 108.5 . . . no
C(23) C(22) H(19) 108.5 . . . no
C(23) C(22) H(20) 108.5 . . . no
H(19) C(22) H(20) 109.5 . . . no
C(22) C(23) C(24) 113.1(6) . . . yes
C(22) C(23) H(21) 108.5 . . . no
C(22) C(23) H(22) 108.5 . . . no
C(24) C(23) H(21) 108.5 . . . no
C(24) C(23) H(22) 108.6 . . . no
H(21) C(23) H(22) 109.5 . . . no
C(23) C(24) H(23) 109.5 . . . no
C(23) C(24) H(24) 109.5 . . . no
C(23) C(24) H(25) 109.5 . . . no
H(23) C(24) H(24) 109.5 . . . no
H(23) C(24) H(25) 109.5 . . . no
H(24) C(24) H(25) 109.5 . . . no
N(1) C(25) C(26) 109.8(7) . . . yes
N(1) C(25) H(26) 109.4 . . . no
N(1) C(25) H(27) 109.4 . . . no
C(26) C(25) H(26) 109.4 . . . no
C(26) C(25) H(27) 109.4 . . . no
H(26) C(25) H(27) 109.5 . . . no
C(25) C(26) C(27) 110.6(8) . . . yes
C(25) C(26) H(28) 109.2 . . . no
C(25) C(26) H(29) 109.2 . . . no
C(27) C(26) H(28) 109.2 . . . no
C(27) C(26) H(29) 109.2 . . . no
H(28) C(26) H(29) 109.5 . . . no
C(26) C(27) C(28) 114(1) . . . yes
C(26) C(27) H(30) 108.3 . . . no
C(26) C(27) H(31) 108.3 . . . no
C(28) C(27) H(30) 108.3 . . . no
C(28) C(27) H(31) 108.3 . . . no
H(30) C(27) H(31) 109.5 . . . no
C(27) C(28) H(32) 109.5 . . . no
C(27) C(28) H(33) 109.5 . . . no
C(27) C(28) H(34) 109.5 . . . no
H(32) C(28) H(33) 109.5 . . . no
H(32) C(28) H(34) 109.5 . . . no
H(33) C(28) H(34) 109.5 . . . no

loop_
_geom_bond_atom_site_label_1
_geom_bond_atom_site_label_2
_geom_bond_distance
_geom_bond_site_symmetry_1
_geom_bond_site_symmetry_2
_geom_bond_publ_flag
Au(1) I(1) 2.5663(5) . . yes
Au(1) P(1) 2.256(2) . . yes
Au(2) I(2) 2.6015(5) . . yes
Au(2) S(1) 2.337(2) . . yes
Au(2) S(2) 2.388(2) . . yes
Au(2) C(2) 2.049(6) . . yes
S(1) C(20) 1.728(7) . . yes
S(2) C(20) 1.711(7) . . yes
P(1) C(1) 1.808(6) . . yes
P(1) C(8) 1.828(6) . . yes
P(1) C(14) 1.821(6) . . yes
N(1) C(20) 1.323(8) . . yes
N(1) C(21) 1.466(9) . . yes
N(1) C(25) 1.498(9) . . yes
C(1) C(2) 1.401(8) . . yes
C(1) C(6) 1.400(8) . . yes
C(2) C(3) 1.387(8) . . yes
C(3) C(4) 1.388(8) . . yes
C(3) H(1) 0.95 . . no
C(4) C(5) 1.381(8) . . yes
C(4) C(7) 1.511(9) . . yes
C(5) C(6) 1.403(9) . . yes
C(5) H(2) 0.95 . . no
C(6) H(3) 0.95 . . no
C(7) H(4) 0.95 . . no
C(7) H(5) 0.95 . . no
C(7) H(6) 0.95 . . no
C(8) C(9) 1.386(8) . . yes
C(8) C(13) 1.383(9) . . yes
C(9) C(10) 1.394(9) . . yes
C(9) H(7) 0.95 . . no
C(10) C(11) 1.38(1) . . yes
C(10) H(8) 0.95 . . no
C(11) C(12) 1.37(1) . . yes
C(11) H(9) 0.95 . . no
C(12) C(13) 1.387(9) . . yes
C(12) H(10) 0.95 . . no
C(13) H(11) 0.95 . . no
C(14) C(15) 1.383(9) . . yes
C(14) C(19) 1.378(9) . . yes
C(15) C(16) 1.38(1) . . yes
C(15) H(12) 0.95 . . no
C(16) C(17) 1.36(1) . . yes
C(16) H(13) 0.95 . . no
C(17) C(18) 1.36(1) . . yes
C(17) H(14) 0.95 . . no
C(18) C(19) 1.382(9) . . yes
C(18) H(15) 0.95 . . no
C(19) H(16) 0.95 . . no
C(21) C(22) 1.47(1) . . yes
C(21) H(17) 0.95 . . no
C(21) H(18) 0.95 . . no
C(22) C(23) 1.51(1) . . yes
C(22) H(19) 0.95 . . no
C(22) H(20) 0.95 . . no
C(23) C(24) 1.51(1) . . yes
C(23) H(21) 0.95 . . no
C(23) H(22) 0.95 . . no
C(24) H(23) 0.95 . . no
C(24) H(24) 0.95 . . no
C(24) H(25) 0.95 . . no
C(25) C(26) 1.49(1) . . yes
C(25) H(26) 0.95 . . no
C(25) H(27) 0.95 . . no
C(26) C(27) 1.54(1) . . yes
C(26) H(28) 0.95 . . no
C(26) H(29) 0.95 . . no
C(27) C(28) 1.42(2) . . yes
C(27) H(30) 0.95 . . no
C(27) H(31) 0.95 . . no
C(28) H(32) 0.95 . . no
C(28) H(33) 0.95 . . no
C(28) H(34) 0.95 . . no

loop_
_geom_contact_atom_site_label_1
_geom_contact_atom_site_label_2
_geom_contact_distance
_geom_contact_site_symmetry_1
_geom_contact_site_symmetry_2
_geom_contact_publ_flag
S(2) C(16) 3.479(8) . 1_565 no
C(17) C(26) 3.57(1) . 1_445 no
Au(1) I(1) 2.5663(5) . . no
Au(1) Au(2) 3.2201(3) . . no
Au(2) S(1) 2.337(2) . . no
Au(2) S(2) 2.388(2) . . no
Au(2) I(2) 2.6015(5) . . no
S(1) S(2) 2.872(2) . . no

loop_
_geom_torsion_atom_site_label_1
_geom_torsion_atom_site_label_2
_geom_torsion_atom_site_label_3
_geom_torsion_atom_site_label_4
_geom_torsion_site_symmetry_1
_geom_torsion_site_symmetry_2
_geom_torsion_site_symmetry_3
_geom_torsion_site_symmetry_4
_geom_torsion
_geom_torsion_publ_flag
Au(1) P(1) C(1) C(2) . . . . 41.9(5) no
Au(1) P(1) C(1) C(6) . . . . -140.7(5) no
Au(1) P(1) C(8) C(9) . . . . 24.8(5) no
Au(1) P(1) C(8) C(13) . . . . -156.3(4) no
Au(1) P(1) C(14) C(15) . . . . 42.7(6) no
Au(1) P(1) C(14) C(19) . . . . -139.3(5) no
Au(2) S(1) C(20) S(2) . . . . 3.1(3) no
Au(2) S(1) C(20) N(1) . . . . -175.7(5) no
Au(2) S(2) C(20) S(1) . . . . -3.0(3) no
Au(2) S(2) C(20) N(1) . . . . 175.8(6) no
Au(2) C(2) C(1) P(1) . . . . -10.4(7) no
Au(2) C(2) C(1) C(6) . . . . 172.1(5) no
Au(2) C(2) C(3) C(4) . . . . -172.1(5) no
I(1) Au(1) P(1) C(1) . . . . 133.9(3) no
I(1) Au(1) P(1) C(8) . . . . -103.9(4) no
I(1) Au(1) P(1) C(14) . . . . 14.5(4) no
I(2) Au(2) S(1) C(20) . . . . -40.6(4) no
I(2) Au(2) S(2) C(20) . . . . 176.6(2) no
I(2) Au(2) C(2) C(1) . . . . 92.4(5) no
I(2) Au(2) C(2) C(3) . . . . -92.1(5) no
S(1) Au(2) S(2) C(20) . . . . 2.1(2) no
S(1) Au(2) C(2) C(1) . . . . -93.2(5) no
S(1) Au(2) C(2) C(3) . . . . 82.3(5) no
S(1) C(20) N(1) C(21) . . . . -3.4(9) no
S(1) C(20) N(1) C(25) . . . . 174.0(5) no
S(2) Au(2) S(1) C(20) . . . . -2.1(2) no
S(2) Au(2) C(2) C(1) . . . . -99.4(9) no
S(2) Au(2) C(2) C(3) . . . . 76(1) no
S(2) C(20) N(1) C(21) . . . . 177.9(5) no
S(2) C(20) N(1) C(25) . . . . -4.6(9) no
P(1) C(1) C(2) C(3) . . . . 174.2(5) no
P(1) C(1) C(6) C(5) . . . . -175.9(5) no
P(1) C(8) C(9) C(10) . . . . 179.4(5) no
P(1) C(8) C(13) C(12) . . . . -179.6(5) no
P(1) C(14) C(15) C(16) . . . . 173.7(6) no
P(1) C(14) C(19) C(18) . . . . -175.4(6) no
N(1) C(21) C(22) C(23) . . . . 174.8(6) no
N(1) C(25) C(26) C(27) . . . . -170.4(8) no
C(1) P(1) C(8) C(9) . . . . 152.3(5) no
C(1) P(1) C(8) C(13) . . . . -28.9(5) no
C(1) P(1) C(14) C(15) . . . . -82.4(6) no
C(1) P(1) C(14) C(19) . . . . 95.6(6) no
C(1) C(2) C(3) C(4) . . . . 3.5(9) no
C(1) C(6) C(5) C(4) . . . . 0(1) no
C(2) Au(2) S(1) C(20) . . . . 179.2(3) no
C(2) Au(2) S(2) C(20) . . . . 8.5(9) no
C(2) C(1) P(1) C(8) . . . . -84.8(5) no
C(2) C(1) P(1) C(14) . . . . 163.8(5) no
C(2) C(1) C(6) C(5) . . . . 1.6(9) no
C(2) C(3) C(4) C(5) . . . . -1.9(9) no
C(2) C(3) C(4) C(7) . . . . 178.8(6) no
C(3) C(2) C(1) C(6) . . . . -3.3(9) no
C(3) C(4) C(5) C(6) . . . . 0.1(9) no
C(6) C(1) P(1) C(8) . . . . 92.6(5) no
C(6) C(1) P(1) C(14) . . . . -18.8(6) no
C(6) C(5) C(4) C(7) . . . . 179.4(6) no
C(8) P(1) C(14) C(15) . . . . 166.1(6) no
C(8) P(1) C(14) C(19) . . . . -15.9(6) no
C(8) C(9) C(10) C(11) . . . . 1(1) no
C(8) C(13) C(12) C(11) . . . . 0(1) no
C(9) C(8) P(1) C(14) . . . . -96.1(5) no
C(9) C(8) C(13) C(12) . . . . -0.8(9) no
C(9) C(10) C(11) C(12) . . . . -2(1) no
C(10) C(9) C(8) C(13) . . . . 0.6(9) no
C(10) C(11) C(12) C(13) . . . . 1(1) no
C(13) C(8) P(1) C(14) . . . . 82.7(5) no
C(14) C(15) C(16) C(17) . . . . 3(1) no
C(14) C(19) C(18) C(17) . . . . 0(1) no
C(15) C(14) C(19) C(18) . . . . 3(1) no
C(15) C(16) C(17) C(18) . . . . 0(1) no
C(16) C(15) C(14) C(19) . . . . -4(1) no
C(16) C(17) C(18) C(19) . . . . -2(1) no
C(20) N(1) C(21) C(22) . . . . 99.6(8) no
C(20) N(1) C(25) C(26) . . . . 90.0(8) no
C(21) N(1) C(25) C(26) . . . . -92.5(8) no
C(21) C(22) C(23) C(24) . . . . 178.1(7) no
C(22) C(21) N(1) C(25) . . . . -77.9(7) no
C(25) C(26) C(27) C(28) . . . . 75(1) no
